data_4326571
loop_
_publ_author_name
'Treffly B. Ditri'
'Curtis E. Moore'
'Arnold L. Rheingold'
'Joshua S. Figueroa'

_publ_section_title
;
 Oxidative Decarbonylation of m-Terphenyl Isocyanide Complexes of
 Molybdenum and Tungsten: Precursors to Low-Coordinate Isocyanide
 Complexes
;
_journal_name_full 'Inorganic Chemistry'
_journal_page_first 10448
_journal_page_last 10459
_journal_paper_doi 10.1021/ic2015868
_journal_volume 50
_journal_year 2011
_chemical_formula_sum 'C78 H94 I4 Mo N2'
_chemical_formula_weight 1663.10
_chemical_name_common trans-MoI4(CNArDipp2)2
_chemical_name_systematic
; 
 ? 
;
_space_group_IT_number 12
_symmetry_cell_setting monoclinic
_symmetry_space_group_name_Hall '-C 2y'
_symmetry_space_group_name_H-M 'C 1 2/m 1'
_atom_sites_solution_hydrogens geom
_atom_sites_solution_primary direct
_atom_sites_solution_secondary difmap
_audit_creation_method SHELXL-97
_cell_angle_alpha 90.00
_cell_angle_beta 126.228(3)
_cell_angle_gamma 90.00
_cell_formula_units_Z 2
_cell_length_a 20.601(5)
_cell_length_b 16.167(4)
_cell_length_c 15.491(7)
_cell_measurement_reflns_used 4527
_cell_measurement_temperature 100(2)
_cell_measurement_theta_max 25.02
_cell_measurement_theta_min 2.45
_cell_volume 4162(2)
_computing_cell_refinement 'Bruker SAINT'
_computing_data_collection 'Bruker APEX2'
_computing_data_reduction 'Bruker SAINT'
_computing_molecular_graphics 'Bruker SHELXTL'
_computing_publication_material 'Bruker SHELXTL'
_computing_structure_refinement 'SHELXL-97 (Sheldrick, 2008)'
_computing_structure_solution 'SHELXS-97 (Sheldrick, 2008)'
_diffrn_ambient_temperature 100(2)
_diffrn_measured_fraction_theta_full 0.998
_diffrn_measured_fraction_theta_max 0.994
_diffrn_measurement_device_type 'Bruker APEX-II CCD'
_diffrn_measurement_method '\f and \w scans'
_diffrn_radiation_monochromator graphite
_diffrn_radiation_source 'fine-focus sealed tube'
_diffrn_radiation_type MoK\a
_diffrn_radiation_wavelength 0.71073
_diffrn_reflns_av_R_equivalents 0.0533
_diffrn_reflns_av_sigmaI/netI 0.0484
_diffrn_reflns_limit_h_max 26
_diffrn_reflns_limit_h_min -26
_diffrn_reflns_limit_k_max 20
_diffrn_reflns_limit_k_min -9
_diffrn_reflns_limit_l_max 19
_diffrn_reflns_limit_l_min -19
_diffrn_reflns_number 19075
_diffrn_reflns_theta_full 25.00
_diffrn_reflns_theta_max 27.14
_diffrn_reflns_theta_min 1.63
_exptl_absorpt_coefficient_mu 1.678
_exptl_absorpt_correction_T_max 0.7522
_exptl_absorpt_correction_T_min 0.6791
_exptl_absorpt_correction_type multi-scan
_exptl_absorpt_process_details SADABS
_exptl_crystal_colour black
_exptl_crystal_density_diffrn 1.327
_exptl_crystal_description block
_exptl_crystal_F_000 1660
_exptl_crystal_size_max 0.25
_exptl_crystal_size_mid 0.23
_exptl_crystal_size_min 0.18
_platon_squeeze_details
; 
SQUEEZE was employed to account for severely disordered molecules of Tol 
(C7H8).  A total of 221 electrons in a solvent accessible void of 
724.0 Ang^3 were accounted for.  This corresponds to roughly 4 
disordered molecules of Tol per unit cell. 
;
_refine_diff_density_max 0.865
_refine_diff_density_min -1.411
_refine_diff_density_rms 0.115
_refine_ls_extinction_method none
_refine_ls_goodness_of_fit_ref 1.085
_refine_ls_hydrogen_treatment constr
_refine_ls_matrix_type full
_refine_ls_number_parameters 219
_refine_ls_number_reflns 4747
_refine_ls_number_restraints 0
_refine_ls_restrained_S_all 1.085
_refine_ls_R_factor_all 0.0539
_refine_ls_R_factor_gt 0.0416
_refine_ls_shift/su_max 0.007
_refine_ls_shift/su_mean 0.000
_refine_ls_structure_factor_coef Fsqd
_refine_ls_weighting_details 'calc w=1/[\s^2^(Fo^2^)+(0.0579P)^2^+4.8892P] where P=(Fo^2^+2Fc^2^)/3'
_refine_ls_weighting_scheme calc
_refine_ls_wR_factor_gt 0.1123
_refine_ls_wR_factor_ref 0.1198
_reflns_number_gt 3822
_reflns_number_total 4747
_reflns_threshold_expression >2sigma(I)
_cod_data_source_file ic2015868_si_001_06.cif
_cod_data_source_block jfig217
_cod_depositor_comments
;

2021-04-14
Z value and formula fixed to values more according to usual
chemical conventions.                 miguel
;
_cod_original_formula_weight 831.55
_cod_original_formula_units_Z 4
_cod_original_formula_sum 'C39 H47 I2 Mo0.50 N'
_cod_database_code 4326571

loop_
_symmetry_equiv_pos_as_xyz
'x, y, z'
'-x, y, -z'
'x+1/2, y+1/2, z'
'-x+1/2, y+1/2, -z'
'-x, -y, -z'
'x, -y, z'
'-x+1/2, -y+1/2, -z'
'x+1/2, -y+1/2, z'

loop_
_atom_site_label
_atom_site_type_symbol
_atom_site_fract_x
_atom_site_fract_y
_atom_site_fract_z
_atom_site_U_iso_or_equiv
_atom_site_adp_type
_atom_site_occupancy
_atom_site_symmetry_multiplicity
_atom_site_calc_flag
_atom_site_refinement_flags
Mo1 Mo 0.0000 0.5000 0.0000 0.02305(16) Uani 1 4 d S
I2 I 0.0000 0.33065(2) 0.0000 0.04020(14) Uani 1 2 d S
I1 I 0.14261(3) 0.5000 0.03544(3) 0.04798(15) Uani 1 2 d S
N1 N 0.0857(2) 0.5000 0.2596(3) 0.0183(8) Uani 1 2 d S
C2 C 0.1241(3) 0.5000 0.3705(3) 0.0160(9) Uani 1 2 d S
C15 C 0.2572(3) 0.5000 0.3937(4) 0.0201(10) Uani 1 2 d S
C8 C -0.0145(3) 0.5000 0.3305(4) 0.0195(10) Uani 1 2 d S
C20 C 0.2570(2) 0.3413(2) 0.3961(3) 0.0261(8) Uani 1 1 d .
H20 H 0.2158 0.3522 0.4093 0.031 Uiso 1 1 calc R
C13 C -0.0127(2) 0.6590(2) 0.3351(3) 0.0242(7) Uani 1 1 d .
H13 H 0.0404 0.6491 0.4054 0.029 Uiso 1 1 calc R
C16 C 0.2799(2) 0.4241(2) 0.3742(3) 0.0229(7) Uani 1 1 d .
C9 C -0.0564(2) 0.5759(2) 0.2944(3) 0.0216(7) Uani 1 1 d .
C1 C 0.0564(3) 0.5000 0.1691(4) 0.0212(10) Uani 1 2 d S
C10 C -0.1400(2) 0.5741(2) 0.2186(3) 0.0267(8) Uani 1 1 d .
H10 H -0.1692 0.6246 0.1933 0.032 Uiso 1 1 calc R
C7 C 0.0763(3) 0.5000 0.4080(4) 0.0183(9) Uani 1 2 d S
C6 C 0.1164(3) 0.5000 0.5186(4) 0.0233(10) Uani 1 2 d S
H6 H 0.0862 0.5000 0.5470 0.028 Uiso 1 2 calc SR
C17 C 0.3277(2) 0.4259(2) 0.3375(3) 0.0300(8) Uani 1 1 d .
H17 H 0.3441 0.3751 0.3248 0.036 Uiso 1 1 calc R
C4 C 0.2455(3) 0.5000 0.5475(4) 0.0251(11) Uani 1 2 d S
H4 H 0.3026 0.5000 0.5957 0.030 Uiso 1 2 calc SR
C3 C 0.2085(3) 0.5000 0.4379(4) 0.0172(9) Uani 1 2 d S
C21 C 0.2198(3) 0.2810(3) 0.3015(3) 0.0374(9) Uani 1 1 d .
H21A H 0.1720 0.3063 0.2379 0.056 Uiso 1 1 calc R
H21B H 0.2044 0.2298 0.3190 0.056 Uiso 1 1 calc R
H21C H 0.2592 0.2685 0.2872 0.056 Uiso 1 1 calc R
C19 C 0.3308(2) 0.3032(3) 0.4984(3) 0.0340(9) Uani 1 1 d .
H19A H 0.3746 0.2976 0.4908 0.051 Uiso 1 1 calc R
H19B H 0.3168 0.2486 0.5102 0.051 Uiso 1 1 calc R
H19C H 0.3482 0.3392 0.5594 0.051 Uiso 1 1 calc R
C18 C 0.3519(3) 0.5000 0.3191(5) 0.0329(12) Uani 1 2 d S
H18 H 0.3844 0.5000 0.2943 0.039 Uiso 1 2 calc SR
C14 C -0.0594(3) 0.7216(2) 0.3533(3) 0.0341(9) Uani 1 1 d .
H14A H -0.1093 0.7367 0.2843 0.051 Uiso 1 1 calc R
H14B H -0.0264 0.7712 0.3878 0.051 Uiso 1 1 calc R
H14C H -0.0722 0.6970 0.3993 0.051 Uiso 1 1 calc R
C11 C -0.1805(3) 0.5000 0.1801(4) 0.0289(11) Uani 1 2 d S
H11 H -0.2370 0.5000 0.1264 0.035 Uiso 1 2 calc SR
C5 C 0.2003(3) 0.5000 0.5881(4) 0.0279(11) Uani 1 2 d S
H5 H 0.2268 0.5000 0.6633 0.033 Uiso 1 2 calc SR
C12 C 0.0035(3) 0.6948(2) 0.2585(3) 0.0341(9) Uani 1 1 d .
H12A H 0.0395 0.6578 0.2548 0.051 Uiso 1 1 calc R
H12B H 0.0289 0.7493 0.2843 0.051 Uiso 1 1 calc R
H12C H -0.0474 0.7005 0.1871 0.051 Uiso 1 1 calc R
C24 C 0.0536(3) 0.0846(3) 0.2000(4) 0.0469(11) Uani 1 1 d .
H24 H 0.0530 0.1433 0.1996 0.056 Uiso 1 1 calc R
C23 C 0.0835(3) 0.0434(3) 0.1530(3) 0.0405(10) Uani 1 1 d .
C25 C 0.0248(3) 0.0426(3) 0.2475(4) 0.0546(13) Uani 1 1 d .
H25 H 0.0049 0.0721 0.2804 0.066 Uiso 1 1 calc R
C22 C 0.1125(7) 0.0856(6) 0.1043(8) 0.135(4) Uani 1 1 d .
H22A H 0.1116 0.1452 0.1151 0.202 Uiso 1 1 calc R
H22B H 0.0785 0.0734 0.0275 0.202 Uiso 1 1 calc R
H22C H 0.1678 0.0681 0.1360 0.202 Uiso 1 1 calc R

loop_
_atom_site_aniso_label
_atom_site_aniso_U_11
_atom_site_aniso_U_22
_atom_site_aniso_U_33
_atom_site_aniso_U_23
_atom_site_aniso_U_13
_atom_site_aniso_U_12
Mo1 0.0236(3) 0.0313(3) 0.0142(3) 0.000 0.0111(3) 0.000
I2 0.0511(3) 0.0310(2) 0.02349(19) 0.000 0.01381(19) 0.000
I1 0.0303(2) 0.0805(3) 0.0368(2) 0.000 0.0219(2) 0.000
N1 0.018(2) 0.023(2) 0.019(2) 0.000 0.0137(18) 0.000
C2 0.016(2) 0.021(2) 0.011(2) 0.000 0.0082(19) 0.000
C15 0.019(3) 0.025(2) 0.020(2) 0.000 0.013(2) 0.000
C8 0.016(2) 0.030(3) 0.014(2) 0.000 0.010(2) 0.000
C20 0.026(2) 0.0236(18) 0.0321(19) 0.0035(14) 0.0193(18) 0.0018(15)
C13 0.0210(19) 0.0241(18) 0.0254(17) -0.0005(14) 0.0126(16) 0.0031(14)
C16 0.0180(18) 0.0273(18) 0.0229(17) 0.0008(14) 0.0118(15) 0.0032(14)
C9 0.0210(19) 0.0282(18) 0.0186(16) 0.0007(13) 0.0133(15) 0.0021(15)
C1 0.019(3) 0.025(2) 0.021(2) 0.000 0.013(2) 0.000
C10 0.0198(19) 0.032(2) 0.0287(18) 0.0025(15) 0.0147(16) 0.0032(15)
C7 0.017(2) 0.025(2) 0.020(2) 0.000 0.015(2) 0.000
C6 0.019(3) 0.035(3) 0.020(2) 0.000 0.014(2) 0.000
C17 0.028(2) 0.032(2) 0.037(2) -0.0017(16) 0.0224(19) 0.0030(16)
C4 0.016(3) 0.038(3) 0.019(2) 0.000 0.009(2) 0.000
C3 0.016(2) 0.020(2) 0.019(2) 0.000 0.012(2) 0.000
C21 0.034(2) 0.034(2) 0.042(2) -0.0029(18) 0.021(2) -0.0038(18)
C19 0.032(2) 0.033(2) 0.037(2) 0.0075(17) 0.0197(19) 0.0047(18)
C18 0.026(3) 0.040(3) 0.044(3) 0.000 0.027(3) 0.000
C14 0.034(2) 0.033(2) 0.034(2) -0.0073(16) 0.0195(19) 0.0036(18)
C11 0.019(3) 0.038(3) 0.027(3) 0.000 0.012(2) 0.000
C5 0.023(3) 0.043(3) 0.014(2) 0.000 0.009(2) 0.000
C12 0.041(3) 0.0269(19) 0.042(2) -0.0028(17) 0.028(2) -0.0029(18)
C24 0.037(3) 0.044(3) 0.046(3) -0.006(2) 0.017(2) 0.002(2)
C23 0.040(3) 0.038(2) 0.035(2) 0.0022(18) 0.017(2) -0.005(2)
C25 0.034(3) 0.082(4) 0.041(2) -0.008(2) 0.019(2) 0.004(2)
C22 0.127(9) 0.145(9) 0.117(8) -0.015(6) 0.063(7) 0.029(7)

loop_
_atom_type_symbol
_atom_type_description
_atom_type_scat_dispersion_real
_atom_type_scat_dispersion_imag
_atom_type_scat_source
C C 0.0033 0.0016 'International Tables Vol C Tables 4.2.6.8 and 6.1.1.4'
H H 0.0000 0.0000 'International Tables Vol C Tables 4.2.6.8 and 6.1.1.4'
N N 0.0061 0.0033 'International Tables Vol C Tables 4.2.6.8 and 6.1.1.4'
Mo Mo -1.6832 0.6857 'International Tables Vol C Tables 4.2.6.8 and 6.1.1.4'
I I -0.4742 1.8119 'International Tables Vol C Tables 4.2.6.8 and 6.1.1.4'

loop_
_geom_angle_atom_site_label_1
_geom_angle_atom_site_label_2
_geom_angle_atom_site_label_3
_geom_angle
_geom_angle_site_symmetry_1
_geom_angle_site_symmetry_3
C1 Mo1 C1 180.0 . 5_565
C1 Mo1 I1 89.26(13) . 5_565
C1 Mo1 I1 90.74(13) 5_565 5_565
C1 Mo1 I1 90.74(13) . .
C1 Mo1 I1 89.26(13) 5_565 .
I1 Mo1 I1 180.0 5_565 .
C1 Mo1 I2 90.0 . 5_565
C1 Mo1 I2 90.0 5_565 5_565
I1 Mo1 I2 90.0 5_565 5_565
I1 Mo1 I2 90.0 . 5_565
C1 Mo1 I2 90.0 . .
C1 Mo1 I2 90.0 5_565 .
I1 Mo1 I2 90.0 5_565 .
I1 Mo1 I2 90.0 . .
I2 Mo1 I2 180.0 5_565 .
C1 N1 C2 177.9(5) . .
N1 C2 C3 117.8(4) . .
N1 C2 C7 118.6(4) . .
C3 C2 C7 123.6(4) . .
C16 C15 C16 121.2(4) . 6_565
C16 C15 C3 119.4(2) . .
C16 C15 C3 119.4(2) 6_565 .
C9 C8 C9 120.8(4) . 6_565
C9 C8 C7 119.6(2) . .
C9 C8 C7 119.6(2) 6_565 .
C16 C20 C19 109.5(3) . .
C16 C20 C21 113.1(3) . .
C19 C20 C21 111.2(3) . .
C16 C20 H20 107.6 . .
C19 C20 H20 107.6 . .
C21 C20 H20 107.6 . .
C12 C13 C9 111.0(3) . .
C12 C13 C14 109.9(3) . .
C9 C13 C14 112.1(3) . .
C12 C13 H13 107.9 . .
C9 C13 H13 107.9 . .
C14 C13 H13 107.9 . .
C17 C16 C15 118.2(3) . .
C17 C16 C20 119.5(3) . .
C15 C16 C20 122.2(3) . .
C10 C9 C8 118.4(3) . .
C10 C9 C13 119.8(3) . .
C8 C9 C13 121.8(3) . .
N1 C1 Mo1 179.1(4) . .
C11 C10 C9 120.8(4) . .
C11 C10 H10 119.6 . .
C9 C10 H10 119.6 . .
C6 C7 C2 117.1(4) . .
C6 C7 C8 122.2(4) . .
C2 C7 C8 120.7(4) . .
C7 C6 C5 120.9(4) . .
C7 C6 H6 119.6 . .
C5 C6 H6 119.6 . .
C18 C17 C16 121.6(3) . .
C18 C17 H17 119.2 . .
C16 C17 H17 119.2 . .
C3 C4 C5 121.3(5) . .
C3 C4 H4 119.4 . .
C5 C4 H4 119.4 . .
C4 C3 C2 116.9(4) . .
C4 C3 C15 121.5(4) . .
C2 C3 C15 121.6(4) . .
C20 C21 H21A 109.5 . .
C20 C21 H21B 109.5 . .
H21A C21 H21B 109.5 . .
C20 C21 H21C 109.5 . .
H21A C21 H21C 109.5 . .
H21B C21 H21C 109.5 . .
C20 C19 H19A 109.5 . .
C20 C19 H19B 109.5 . .
H19A C19 H19B 109.5 . .
C20 C19 H19C 109.5 . .
H19A C19 H19C 109.5 . .
H19B C19 H19C 109.5 . .
C17 C18 C17 119.1(5) 6_565 .
C17 C18 H18 120.4 6_565 .
C17 C18 H18 120.4 . .
C13 C14 H14A 109.5 . .
C13 C14 H14B 109.5 . .
H14A C14 H14B 109.5 . .
C13 C14 H14C 109.5 . .
H14A C14 H14C 109.5 . .
H14B C14 H14C 109.5 . .
C10 C11 C10 120.8(5) . 6_565
C10 C11 H11 119.6 . .
C10 C11 H11 119.6 6_565 .
C6 C5 C4 120.2(4) . .
C6 C5 H5 119.9 . .
C4 C5 H5 119.9 . .
C13 C12 H12A 109.5 . .
C13 C12 H12B 109.5 . .
H12A C12 H12B 109.5 . .
C13 C12 H12C 109.5 . .
H12A C12 H12C 109.5 . .
H12B C12 H12C 109.5 . .
C25 C24 C23 121.3(5) . .
C25 C24 H24 119.4 . .
C23 C24 H24 119.4 . .
C24 C23 C22 121.5(5) . .
C24 C23 C23 119.0(3) . 6
C22 C23 C23 119.5(4) . 6
C24 C25 C25 119.7(3) . 6
C24 C25 H25 120.1 . .
C25 C25 H25 120.1 6 .
C23 C22 H22A 109.5 . .
C23 C22 H22B 109.5 . .
H22A C22 H22B 109.5 . .
C23 C22 H22C 109.5 . .
H22A C22 H22C 109.5 . .
H22B C22 H22C 109.5 . .

loop_
_geom_bond_atom_site_label_1
_geom_bond_atom_site_label_2
_geom_bond_distance
_geom_bond_site_symmetry_2
Mo1 C1 2.148(5) .
Mo1 C1 2.148(5) 5_565
Mo1 I1 2.6507(8) 5_565
Mo1 I1 2.6508(8) .
Mo1 I2 2.7379(8) 5_565
Mo1 I2 2.7379(7) .
N1 C1 1.153(6) .
N1 C2 1.403(5) .
C2 C3 1.403(7) .
C2 C7 1.409(6) .
C15 C16 1.408(4) .
C15 C16 1.408(4) 6_565
C15 C3 1.511(6) .
C8 C9 1.411(4) .
C8 C9 1.411(4) 6_565
C8 C7 1.512(7) .
C20 C16 1.522(5) .
C20 C19 1.534(5) .
C20 C21 1.535(5) .
C20 H20 1.0000 .
C13 C12 1.525(5) .
C13 C9 1.529(5) .
C13 C14 1.534(5) .
C13 H13 1.0000 .
C16 C17 1.399(5) .
C9 C10 1.399(5) .
C10 C11 1.378(5) .
C10 H10 0.9500 .
C7 C6 1.394(6) .
C6 C5 1.396(7) .
C6 H6 0.9500 .
C17 C18 1.390(5) .
C17 H17 0.9500 .
C4 C3 1.390(6) .
C4 C5 1.398(7) .
C4 H4 0.9500 .
C21 H21A 0.9800 .
C21 H21B 0.9800 .
C21 H21C 0.9800 .
C19 H19A 0.9800 .
C19 H19B 0.9800 .
C19 H19C 0.9800 .
C18 C17 1.390(5) 6_565
C18 H18 0.9500 .
C14 H14A 0.9800 .
C14 H14B 0.9800 .
C14 H14C 0.9800 .
C11 C10 1.378(5) 6_565
C11 H11 0.9500 .
C5 H5 0.9500 .
C12 H12A 0.9800 .
C12 H12B 0.9800 .
C12 H12C 0.9800 .
C24 C25 1.367(7) .
C24 C23 1.372(7) .
C24 H24 0.9500 .
C23 C22 1.386(11) .
C23 C23 1.404(9) 6
C25 C25 1.379(11) 6
C25 H25 0.9500 .
C22 H22A 0.9800 .
C22 H22B 0.9800 .
C22 H22C 0.9800 .

loop_
_platon_squeeze_void_nr
_platon_squeeze_void_average_x
_platon_squeeze_void_average_y
_platon_squeeze_void_average_z
_platon_squeeze_void_volume
_platon_squeeze_void_count_electrons
_platon_squeeze_void_content
1 -0.026 -0.026 0.000 269 81 ' '
2 0.024 0.284 0.338 25 4 ' '
3 0.026 0.026 0.500 269 81 ' '
4 -0.024 0.716 0.838 25 4 ' '
5 0.216 0.524 0.088 25 4 ' '
6 0.284 1.024 0.662 25 4 ' '
7 0.474 0.526 0.250 269 81 ' '
8 0.526 0.474 0.750 269 81 ' '
9 0.476 0.784 0.412 25 4 ' '
10 0.524 0.216 0.912 25 4 ' '
11 0.716 0.976 0.162 25 4 ' '
12 0.784 0.476 0.588 25 4 ' '
